data_2018507
loop_
_publ_author_name
'Freire, Eleonora'
'Polla, Griselda'
'Baggio, Ricardo'

_publ_section_title
;
 Aripiprazole salts. II. Aripiprazole perchlorate
;
_journal_coeditor_code SK3436
_journal_issue 6
_journal_name_full 'Acta Crystallographica Section C'
_journal_page_first o235
_journal_page_last o239
_journal_paper_doi 10.1107/S0108270112021348
_journal_volume 68
_journal_year 2012
_chemical_formula_iupac 'C23 H28 Cl2 N3 O2 + , Cl O4 -'
_chemical_formula_moiety 'C23 H28 Cl2 N3 O2 +, Cl O4 -'
_chemical_formula_sum 'C23 H28 Cl3 N3 O6'
_chemical_formula_weight 548.83
_chemical_name_systematic
;
4-(2,3-dichlorophenyl)-1-{4-[(2-oxo-1,2,3,4-tetrahydroquinolin-7-
yl)oxy]butyl}piperazin-1-ium perchlorate
;
_space_group_IT_number 14
_symmetry_cell_setting monoclinic
_symmetry_space_group_name_Hall '-P 2ybc'
_symmetry_space_group_name_H-M 'P 1 21/c 1'
_atom_sites_solution_hydrogens geom
_atom_sites_solution_primary direct
_atom_sites_solution_secondary difmap
_audit_creation_method SHELXL97
_cell_angle_alpha 90.00
_cell_angle_beta 92.557(3)
_cell_angle_gamma 90.00
_cell_formula_units_Z 4
_cell_length_a 14.7348(5)
_cell_length_b 8.3103(3)
_cell_length_c 20.1590(7)
_cell_measurement_reflns_used 2995
_cell_measurement_temperature 291(2)
_cell_measurement_theta_max 29.0023
_cell_measurement_theta_min 3.8942
_cell_volume 2466.02(15)
_computing_cell_refinement 'CrysAlis PRO (Oxford Diffraction, 2009)'
_computing_data_collection 'CrysAlis PRO (Oxford Diffraction, 2009)'
_computing_data_reduction 'CrysAlis PRO (Oxford Diffraction, 2009)'
_computing_molecular_graphics 'SHELXTL (Sheldrick, 2008)'
_computing_publication_material
;
SHELXL97 (Sheldrick, 2008) and PLATON (Spek, 2009)
;
_computing_structure_refinement 'SHELXL97 (Sheldrick, 2008)'
_computing_structure_solution 'SHELXS97 (Sheldrick, 2008)'
_diffrn_ambient_temperature 291(2)
_diffrn_measured_fraction_theta_full 0.996
_diffrn_measured_fraction_theta_max 0.847
_diffrn_measurement_device_type 'Oxford Gemini S Ultra CCD area-detector'
_diffrn_measurement_method '\w scans, thick slices'
_diffrn_radiation_monochromator graphite
_diffrn_radiation_source 'fine-focus sealed tube'
_diffrn_radiation_type MoK\a
_diffrn_radiation_wavelength 0.71073
_diffrn_reflns_av_R_equivalents 0.0218
_diffrn_reflns_av_sigmaI/netI 0.0353
_diffrn_reflns_limit_h_max 20
_diffrn_reflns_limit_h_min -19
_diffrn_reflns_limit_k_max 11
_diffrn_reflns_limit_k_min -7
_diffrn_reflns_limit_l_max 25
_diffrn_reflns_limit_l_min -22
_diffrn_reflns_number 11131
_diffrn_reflns_theta_full 26.00
_diffrn_reflns_theta_max 29.07
_diffrn_reflns_theta_min 3.90
_exptl_absorpt_coefficient_mu 0.417
_exptl_absorpt_correction_T_max 0.94
_exptl_absorpt_correction_T_min 0.92
_exptl_absorpt_correction_type multi-scan
_exptl_absorpt_process_details '(CrysAlis PRO; Oxford Diffraction, 2009)'
_exptl_crystal_colour colourless
_exptl_crystal_density_diffrn 1.478
_exptl_crystal_density_method 'not measured'
_exptl_crystal_description block
_exptl_crystal_F_000 1144
_exptl_crystal_size_max 0.24
_exptl_crystal_size_mid 0.16
_exptl_crystal_size_min 0.14
_refine_diff_density_max 0.387
_refine_diff_density_min -0.345
_refine_ls_extinction_method none
_refine_ls_goodness_of_fit_ref 1.026
_refine_ls_hydrogen_treatment mixed
_refine_ls_matrix_type full
_refine_ls_number_parameters 324
_refine_ls_number_reflns 5590
_refine_ls_number_restraints 0
_refine_ls_restrained_S_all 1.026
_refine_ls_R_factor_all 0.0684
_refine_ls_R_factor_gt 0.0475
_refine_ls_shift/su_max 0.001
_refine_ls_shift/su_mean 0.000
_refine_ls_structure_factor_coef Fsqd
_refine_ls_weighting_details 'calc w = 1/[\s^2^(Fo^2^)+(0.0435P)^2^+1.7253P] where P=(Fo^2^+2Fc^2^)/3'
_refine_ls_weighting_scheme calc
_refine_ls_wR_factor_gt 0.1076
_refine_ls_wR_factor_ref 0.1208
_reflns_number_gt 4186
_reflns_number_total 5590
_reflns_threshold_expression I>2\s(I)
_cod_data_source_file sk3436.cif
_cod_data_source_block I
_cod_original_cell_volume 2466.03(16)
_cod_original_sg_symbol_H-M 'P 21/c'
_cod_database_code 2018507
_cod_database_fobs_code 2018507

loop_
_symmetry_equiv_pos_as_xyz
'x, y, z'
'-x, y+1/2, -z+1/2'
'-x, -y, -z'
'x, -y-1/2, z-1/2'

loop_
_atom_site_type_symbol
_atom_site_label
_atom_site_fract_x
_atom_site_fract_y
_atom_site_fract_z
_atom_site_U_iso_or_equiv
_atom_site_adp_type
_atom_site_calc_flag
_atom_site_refinement_flags
_atom_site_occupancy
_atom_site_symmetry_multiplicity
Cl Cl1 0.02909(4) 0.08717(9) 0.89146(3) 0.04968(18) Uani d . 1 1
Cl Cl2 -0.16811(4) 0.13370(10) 0.93423(3) 0.0563(2) Uani d . 1 1
Cl Cl3 0.38233(4) 0.69866(7) 0.91332(3) 0.04517(17) Uani d . 1 1
O O13 0.3472(2) 0.6025(3) 0.86097(13) 0.0967(9) Uani d . 1 1
O O23 0.46611(18) 0.7626(4) 0.89993(18) 0.1181(11) Uani d . 1 1
O O33 0.3917(2) 0.5974(3) 0.97086(12) 0.0894(8) Uani d . 1 1
O O43 0.32302(17) 0.8266(3) 0.92687(15) 0.0938(9) Uani d . 1 1
O O1 1.01383(12) -0.5597(2) 0.75797(10) 0.0536(5) Uani d . 1 1
O O2 0.68183(10) 0.0066(2) 0.82291(9) 0.0458(4) Uani d . 1 1
N N1 0.36016(12) 0.2606(3) 0.94683(10) 0.0330(4) Uani d . 1 1
H H1 0.3721(17) 0.358(3) 0.9514(12) 0.040(7) Uiso d . 1 1
N N2 0.17244(12) 0.2462(3) 0.97990(8) 0.0352(4) Uani d . 1 1
N N3 0.90059(13) -0.3799(3) 0.76372(10) 0.0358(4) Uani d . 1 1
H H3 0.9347(17) -0.304(3) 0.7602(12) 0.037(7) Uiso d . 1 1
C C1 0.33039(15) 0.1946(3) 1.01135(11) 0.0424(6) Uani d . 1 1
H H1A 0.3776 0.2129 1.0456 0.051 Uiso calc R 1 1
H H1B 0.3212 0.0794 1.0072 0.051 Uiso calc R 1 1
C C2 0.24340(15) 0.2731(4) 1.03132(11) 0.0422(6) Uani d . 1 1
H H2A 0.2250 0.2281 1.0730 0.051 Uiso calc R 1 1
H H2B 0.2530 0.3877 1.0375 0.051 Uiso calc R 1 1
C C3 0.19891(15) 0.3209(3) 0.91782(11) 0.0356(5) Uani d . 1 1
H H3A 0.2091 0.4351 0.9247 0.043 Uiso calc R 1 1
H H3B 0.1505 0.3081 0.8840 0.043 Uiso calc R 1 1
C C4 0.28490(14) 0.2424(3) 0.89508(11) 0.0345(5) Uani d . 1 1
H H4A 0.2738 0.1290 0.8866 0.041 Uiso calc R 1 1
H H4B 0.3025 0.2918 0.8540 0.041 Uiso calc R 1 1
C C5 0.08229(14) 0.2672(3) 0.99918(10) 0.0332(5) Uani d . 1 1
C C6 0.00997(15) 0.1985(3) 0.96143(10) 0.0330(5) Uani d . 1 1
C C7 -0.07835(15) 0.2136(3) 0.98209(12) 0.0372(5) Uani d . 1 1
C C8 -0.09673(16) 0.2897(3) 1.04034(13) 0.0441(6) Uani d . 1 1
H H8 -0.1560 0.2962 1.0542 0.053 Uiso calc R 1 1
C C9 -0.02622(17) 0.3560(3) 1.07791(12) 0.0453(6) Uani d . 1 1
H H9 -0.0379 0.4080 1.1175 0.054 Uiso calc R 1 1
C C10 0.06150(16) 0.3463(3) 1.05748(11) 0.0404(5) Uani d . 1 1
H H10 0.1081 0.3938 1.0833 0.049 Uiso calc R 1 1
C C11 0.44789(15) 0.1838(3) 0.92796(12) 0.0399(5) Uani d . 1 1
H H11A 0.4346 0.0800 0.9078 0.048 Uiso calc R 1 1
H H11B 0.4856 0.1654 0.9679 0.048 Uiso calc R 1 1
C C12 0.50047(16) 0.2839(3) 0.88035(13) 0.0418(6) Uani d . 1 1
H H12A 0.5076 0.3922 0.8978 0.050 Uiso calc R 1 1
H H12B 0.4666 0.2905 0.8381 0.050 Uiso calc R 1 1
C C13 0.59399(16) 0.2117(3) 0.86974(13) 0.0434(6) Uani d . 1 1
H H13A 0.6304 0.2901 0.8471 0.052 Uiso calc R 1 1
H H13B 0.6239 0.1904 0.9127 0.052 Uiso calc R 1 1
C C14 0.59062(15) 0.0591(3) 0.83015(13) 0.0443(6) Uani d . 1 1
H H14A 0.5565 -0.0223 0.8529 0.053 Uiso calc R 1 1
H H14B 0.5611 0.0780 0.7869 0.053 Uiso calc R 1 1
C C15 0.69595(15) -0.1456(3) 0.79990(10) 0.0341(5) Uani d . 1 1
C C16 0.78666(14) -0.1845(3) 0.79061(10) 0.0340(5) Uani d . 1 1
H H16 0.8319 -0.1073 0.7971 0.041 Uiso calc R 1 1
C C17 0.80845(14) -0.3391(3) 0.77164(10) 0.0311(5) Uani d . 1 1
C C18 0.74258(15) -0.4573(3) 0.75980(11) 0.0375(5) Uani d . 1 1
C C19 0.65361(16) -0.4142(3) 0.76851(13) 0.0439(6) Uani d . 1 1
H H19 0.6083 -0.4906 0.7608 0.053 Uiso calc R 1 1
C C20 0.62917(15) -0.2609(3) 0.78842(12) 0.0414(6) Uani d . 1 1
H H20 0.5685 -0.2358 0.7940 0.050 Uiso calc R 1 1
C C21 0.93253(16) -0.5322(3) 0.76193(11) 0.0405(6) Uani d . 1 1
C C22 0.86391(19) -0.6623(3) 0.76817(16) 0.0566(7) Uani d . 1 1
H H22A 0.8567 -0.6847 0.8149 0.068 Uiso calc R 1 1
H H22B 0.8861 -0.7595 0.7477 0.068 Uiso calc R 1 1
C C23 0.77308(18) -0.6196(3) 0.73637(15) 0.0537(7) Uani d . 1 1
H H23A 0.7288 -0.7004 0.7475 0.064 Uiso calc R 1 1
H H23B 0.7772 -0.6182 0.6885 0.064 Uiso calc R 1 1

loop_
_atom_site_aniso_label
_atom_site_aniso_U_11
_atom_site_aniso_U_22
_atom_site_aniso_U_33
_atom_site_aniso_U_12
_atom_site_aniso_U_13
_atom_site_aniso_U_23
Cl1 0.0516(4) 0.0570(4) 0.0408(3) -0.0040(3) 0.0065(3) -0.0114(3)
Cl2 0.0366(3) 0.0708(5) 0.0609(4) -0.0130(3) -0.0031(3) 0.0070(4)
Cl3 0.0382(3) 0.0315(3) 0.0663(4) -0.0014(2) 0.0074(3) -0.0003(3)
O13 0.144(2) 0.0543(15) 0.0873(17) -0.0009(16) -0.0430(17) -0.0039(13)
O23 0.0626(16) 0.111(2) 0.185(3) -0.0255(16) 0.0523(18) -0.004(2)
O33 0.155(3) 0.0460(13) 0.0661(14) -0.0001(15) -0.0085(15) 0.0009(11)
O43 0.0808(17) 0.0538(14) 0.149(2) 0.0249(13) 0.0306(16) -0.0053(16)
O1 0.0368(9) 0.0496(11) 0.0757(12) 0.0114(9) 0.0172(9) 0.0007(10)
O2 0.0256(8) 0.0440(10) 0.0686(11) 0.0043(7) 0.0093(7) -0.0153(9)
N1 0.0271(9) 0.0292(10) 0.0433(10) 0.0018(8) 0.0074(8) -0.0007(9)
N2 0.0267(9) 0.0488(12) 0.0304(9) 0.0015(9) 0.0054(7) 0.0028(9)
N3 0.0268(9) 0.0351(11) 0.0462(11) 0.0012(9) 0.0108(8) -0.0001(9)
C1 0.0308(11) 0.0577(16) 0.0387(12) 0.0016(11) 0.0020(9) 0.0084(12)
C2 0.0310(11) 0.0626(17) 0.0331(11) 0.0009(12) 0.0037(9) -0.0011(11)
C3 0.0299(11) 0.0399(13) 0.0375(11) 0.0030(10) 0.0063(9) 0.0042(10)
C4 0.0326(11) 0.0366(12) 0.0347(11) 0.0013(10) 0.0068(9) -0.0025(10)
C5 0.0315(11) 0.0365(12) 0.0319(10) 0.0028(10) 0.0064(8) 0.0038(10)
C6 0.0345(11) 0.0330(12) 0.0318(10) 0.0019(10) 0.0049(8) 0.0029(9)
C7 0.0311(11) 0.0360(13) 0.0445(12) -0.0013(10) 0.0018(9) 0.0087(11)
C8 0.0321(12) 0.0470(15) 0.0544(14) 0.0055(11) 0.0140(10) 0.0056(12)
C9 0.0440(14) 0.0503(16) 0.0428(13) 0.0074(12) 0.0146(11) -0.0062(12)
C10 0.0347(12) 0.0464(14) 0.0404(12) 0.0018(11) 0.0046(9) -0.0057(11)
C11 0.0291(11) 0.0358(13) 0.0556(14) 0.0077(10) 0.0106(10) 0.0024(11)
C12 0.0337(12) 0.0366(13) 0.0562(14) 0.0076(10) 0.0137(10) 0.0004(12)
C13 0.0305(11) 0.0415(14) 0.0590(15) 0.0038(11) 0.0117(10) -0.0014(12)
C14 0.0264(11) 0.0472(15) 0.0598(15) 0.0072(11) 0.0084(10) -0.0037(13)
C15 0.0303(11) 0.0384(13) 0.0339(11) 0.0049(10) 0.0054(9) -0.0009(10)
C16 0.0254(10) 0.0389(13) 0.0379(11) -0.0004(9) 0.0056(8) -0.0023(10)
C17 0.0282(10) 0.0372(12) 0.0283(10) 0.0024(9) 0.0053(8) 0.0025(9)
C18 0.0331(11) 0.0375(13) 0.0422(12) -0.0006(10) 0.0036(9) 0.0006(11)
C19 0.0305(12) 0.0423(14) 0.0588(15) -0.0057(11) 0.0015(11) -0.0004(12)
C20 0.0239(10) 0.0479(15) 0.0526(14) 0.0015(10) 0.0055(10) 0.0004(12)
C21 0.0394(13) 0.0424(14) 0.0406(12) 0.0070(11) 0.0120(10) 0.0030(11)
C22 0.0492(15) 0.0390(15) 0.083(2) 0.0050(13) 0.0167(14) 0.0047(15)
C23 0.0455(15) 0.0393(15) 0.0766(19) -0.0028(12) 0.0063(13) -0.0060(14)

loop_
_atom_type_symbol
_atom_type_description
_atom_type_scat_dispersion_real
_atom_type_scat_dispersion_imag
_atom_type_scat_source
C C 0.0033 0.0016 'International Tables Vol C Tables 4.2.6.8 and 6.1.1.4'
H H 0.0000 0.0000 'International Tables Vol C Tables 4.2.6.8 and 6.1.1.4'
N N 0.0061 0.0033 'International Tables Vol C Tables 4.2.6.8 and 6.1.1.4'
O O 0.0106 0.0060 'International Tables Vol C Tables 4.2.6.8 and 6.1.1.4'
Cl Cl 0.1484 0.1585 'International Tables Vol C Tables 4.2.6.8 and 6.1.1.4'

loop_
_geom_angle_atom_site_label_1
_geom_angle_atom_site_label_2
_geom_angle_atom_site_label_3
_geom_angle
O23 Cl3 O13 112.0(2)
O23 Cl3 O43 108.34(18)
O13 Cl3 O43 111.34(18)
O23 Cl3 O33 109.2(2)
O13 Cl3 O33 107.03(15)
O43 Cl3 O33 108.90(17)
C15 O2 C14 118.45(19)
C1 N1 C4 109.41(17)
C1 N1 C11 110.65(18)
C4 N1 C11 113.51(18)
C1 N1 H1 109.2(18)
C4 N1 H1 108.8(18)
C11 N1 H1 105.1(18)
C5 N2 C2 116.09(17)
C5 N2 C3 118.20(18)
C2 N2 C3 109.44(18)
C21 N3 C17 124.4(2)
C21 N3 H3 120.5(18)
C17 N3 H3 115.1(19)
N1 C1 C2 111.0(2)
N1 C1 H1A 109.4
C2 C1 H1A 109.4
N1 C1 H1B 109.4
C2 C1 H1B 109.4
H1A C1 H1B 108.0
N2 C2 C1 109.59(19)
N2 C2 H2A 109.8
C1 C2 H2A 109.8
N2 C2 H2B 109.8
C1 C2 H2B 109.8
H2A C2 H2B 108.2
N2 C3 C4 109.51(18)
N2 C3 H3A 109.8
C4 C3 H3A 109.8
N2 C3 H3B 109.8
C4 C3 H3B 109.8
H3A C3 H3B 108.2
N1 C4 C3 110.45(18)
N1 C4 H4A 109.6
C3 C4 H4A 109.6
N1 C4 H4B 109.6
C3 C4 H4B 109.6
H4A C4 H4B 108.1
C10 C5 C6 117.4(2)
C10 C5 N2 122.4(2)
C6 C5 N2 120.13(19)
C7 C6 C5 120.0(2)
C7 C6 Cl1 118.95(18)
C5 C6 Cl1 121.02(16)
C8 C7 C6 121.4(2)
C8 C7 Cl2 118.56(18)
C6 C7 Cl2 119.99(18)
C7 C8 C9 118.9(2)
C7 C8 H8 120.5
C9 C8 H8 120.5
C8 C9 C10 120.6(2)
C8 C9 H9 119.7
C10 C9 H9 119.7
C9 C10 C5 121.7(2)
C9 C10 H10 119.2
C5 C10 H10 119.2
N1 C11 C12 113.44(19)
N1 C11 H11A 108.9
C12 C11 H11A 108.9
N1 C11 H11B 108.9
C12 C11 H11B 108.9
H11A C11 H11B 107.7
C11 C12 C13 111.4(2)
C11 C12 H12A 109.4
C13 C12 H12A 109.4
C11 C12 H12B 109.4
C13 C12 H12B 109.4
H12A C12 H12B 108.0
C14 C13 C12 113.5(2)
C14 C13 H13A 108.9
C12 C13 H13A 108.9
C14 C13 H13B 108.9
C12 C13 H13B 108.9
H13A C13 H13B 107.7
O2 C14 C13 107.73(19)
O2 C14 H14A 110.2
C13 C14 H14A 110.2
O2 C14 H14B 110.2
C13 C14 H14B 110.2
H14A C14 H14B 108.5
O2 C15 C20 125.4(2)
O2 C15 C16 114.9(2)
C20 C15 C16 119.7(2)
C17 C16 C15 119.2(2)
C17 C16 H16 120.4
C15 C16 H16 120.4
C16 C17 C18 122.3(2)
C16 C17 N3 119.3(2)
C18 C17 N3 118.4(2)
C19 C18 C17 117.0(2)
C19 C18 C23 124.9(2)
C17 C18 C23 118.0(2)
C18 C19 C20 122.4(2)
C18 C19 H19 118.8
C20 C19 H19 118.8
C15 C20 C19 119.4(2)
C15 C20 H20 120.3
C19 C20 H20 120.3
O1 C21 N3 121.3(2)
O1 C21 C22 122.7(2)
N3 C21 C22 116.0(2)
C21 C22 C23 112.9(2)
C21 C22 H22A 109.0
C23 C22 H22A 109.0
C21 C22 H22B 109.0
C23 C22 H22B 109.0
H22A C22 H22B 107.8
C22 C23 C18 110.5(2)
C22 C23 H23A 109.5
C18 C23 H23A 109.5
C22 C23 H23B 109.5
C18 C23 H23B 109.5
H23A C23 H23B 108.1

loop_
_geom_bond_atom_site_label_1
_geom_bond_atom_site_label_2
_geom_bond_distance
Cl1 C6 1.720(2)
Cl2 C7 1.734(2)
Cl3 O23 1.382(2)
Cl3 O13 1.404(2)
Cl3 O43 1.411(2)
Cl3 O33 1.435(2)
O1 C21 1.226(3)
O2 C15 1.367(3)
O2 C14 1.427(3)
N1 C1 1.495(3)
N1 C4 1.496(3)
N1 C11 1.506(3)
N1 H1 0.83(3)
N2 C5 1.411(3)
N2 C2 1.456(3)
N2 C3 1.465(3)
N3 C21 1.351(3)
N3 C17 1.415(3)
N3 H3 0.81(3)
C1 C2 1.509(3)
C1 H1A 0.9700
C1 H1B 0.9700
C2 H2A 0.9700
C2 H2B 0.9700
C3 C4 1.514(3)
C3 H3A 0.9700
C3 H3B 0.9700
C4 H4A 0.9700
C4 H4B 0.9700
C5 C10 1.393(3)
C5 C6 1.403(3)
C6 C7 1.390(3)
C7 C8 1.371(3)
C8 C9 1.374(4)
C8 H8 0.9300
C9 C10 1.376(3)
C9 H9 0.9300
C10 H10 0.9300
C11 C12 1.510(3)
C11 H11A 0.9700
C11 H11B 0.9700
C12 C13 1.527(3)
C12 H12A 0.9700
C12 H12B 0.9700
C13 C14 1.498(4)
C13 H13A 0.9700
C13 H13B 0.9700
C14 H14A 0.9700
C14 H14B 0.9700
C15 C20 1.385(3)
C15 C16 1.396(3)
C16 C17 1.382(3)
C16 H16 0.9300
C17 C18 1.394(3)
C18 C19 1.378(3)
C18 C23 1.505(4)
C19 C20 1.387(4)
C19 H19 0.9300
C20 H20 0.9300
C21 C22 1.489(4)
C22 C23 1.500(4)
C22 H22A 0.9700
C22 H22B 0.9700
C23 H23A 0.9700
C23 H23B 0.9700

loop_
_geom_hbond_atom_site_label_D
_geom_hbond_atom_site_label_H
_geom_hbond_atom_site_label_A
_geom_hbond_site_symmetry_A
_geom_hbond_distance_DH
_geom_hbond_distance_HA
_geom_hbond_distance_DA
_geom_hbond_angle_DHA
C3 H3B Cl1 . 0.97 2.57 3.193(2) 122
N3 H3 O1 2_756 0.81(3) 2.20(3) 2.985(3) 162(2)
N1 H1 O33 . 0.83(3) 2.05(3) 2.875(3) 174(3)
C14 H14A O23 1_545 0.97 2.45 3.413(4) 175
C1 H1A O23 3_667 0.97 2.51 3.441(4) 160
C4 H4B Cg2 3_667 0.97 2.81 3.541(2) 133

loop_
_cod_related_entry_id
_cod_related_entry_database
_cod_related_entry_code
1 ChemSpider 30654372
